data_1534581
loop_
_publ_author_name
'Anderson, T.M.'
'Neiwert, W.A.'
'Kirk, M.L.'
'Rui Cao,'
'Piccoli, P.M.B.'
'Schultz, A.J.'
'Koetzle, F.'
'Hill, C.L.'
'Keiji Morokuma,'
'Musaev, D.G.'

_publ_section_title
;
 A Late-Transition Metal Oxo Complex: K7 Na9 [O=PtIV (H2 O)L2], L = [P W9
 O34]9-
;
_journal_name_full Science
_journal_page_first 2074
_journal_page_last 2077
_journal_volume 306
_journal_year 2004
_chemical_formula_sum 'H45 K7 Na9 O91.5 P2 Pt W18'
_chemical_name_systematic 'K7 Na9 (Pt O (H2 O) (P W9 O34)2) (H2 O)21.5'
_space_group_IT_number 70
_symmetry_space_group_name_Hall '-F 2uv 2vw'
_symmetry_space_group_name_H-M 'F d d d :2'
_cell_angle_alpha 90
_cell_angle_beta 90
_cell_angle_gamma 90
_cell_formula_units_Z 16
_cell_length_a 28.596
_cell_length_b 31.788
_cell_length_c 38.347
_cell_volume 34857.793
_citation_journal_id_ASTM SCIEAS
_cod_data_source_file Anderson_SCIEAS_2004_1818.cif
_cod_data_source_block H45K7Na9O91.5P2Pt1W18
_cod_original_cell_volume 34857.79
_cod_original_formula_sum 'H45 K7 Na9 O91.5 P2 Pt1 W18'
_cod_database_code 1534581

loop_
_symmetry_equiv_pos_as_xyz
x,y,z
-x+1/4,-y+1/4,z
x,-y+1/4,-z+1/4
-x+1/4,y,-z+1/4
-x,-y,-z
x-1/4,y-1/4,-z
-x,y-1/4,z-1/4
x-1/4,-y,z-1/4
x,y+1/2,z+1/2
-x+1/4,-y+3/4,z+1/2
x,-y+3/4,-z+3/4
-x+1/4,y+1/2,-z+3/4
-x,-y+1/2,-z+1/2
x-1/4,y+1/4,-z+1/2
-x,y+1/4,z+1/4
x-1/4,-y+1/2,z+1/4
x+1/2,y,z+1/2
-x+3/4,-y+1/4,z+1/2
x+1/2,-y+1/4,-z+3/4
-x+3/4,y,-z+3/4
-x+1/2,-y,-z+1/2
x+1/4,y-1/4,-z+1/2
-x+1/2,y-1/4,z+1/4
x+1/4,-y,z+1/4
x+1/2,y+1/2,z
-x+3/4,-y+3/4,z
x+1/2,-y+3/4,-z+1/4
-x+3/4,y+1/2,-z+1/4
-x+1/2,-y+1/2,-z
x+1/4,y+1/4,-z
-x+1/2,y+1/4,z-1/4
x+1/4,-y+1/2,z-1/4

loop_
_atom_site_label
_atom_site_type_symbol
_atom_site_fract_x
_atom_site_fract_y
_atom_site_fract_z
_atom_site_occupancy
_atom_site_U_iso_or_equiv
W7 W+6 0.91535 0.777435 0.115984 1 0.0
O56 O-2 0.775 0.586 -0.151 0.25 0.0
Na2 Na+1 0.962 0.5881 0.0994 1 0.0
O31 O-2 0.9065 0.7269 0.0214 1 0.0
O37 O-2 0.6972 0.6507 -0.1088 1 0.0
O53 O-2 0.956 0.677 -0.0948 0.25 0.0
W8 W+6 0.80261 0.730359 0.088228 1 0.0
O40 O-2 0.654 0.5757 0.1783 1 0.0
O1 O-2 0.8407 0.7063 -0.0737 1 0.0
O16 O-2 0.9941 0.7679 0.0336 1 0.0
O13 O-2 0.8177 0.6876 -0.0034 1 0.0
O28 O-2 0.9297 0.7461 0.1528 1 0.0
O29 O-2 0.8005 0.684 0.1205 1 0.0
O33 O-2 0.9377 0.7186 0.0817 1 0.0
O54 O-2 1.026 0.619 -0.0744 0.5 0.0
O52 O-2 0.862 0.57 -0.137 0.25 0.0
O24 O-2 0.7703 0.6933 0.0573 1 0.0
O12 O-2 0.8427 0.7643 -0.0165 1 0.0
O35 O-2 0.729 0.625 0.125 1 0.0
O18 O-2 0.8185 0.7633 0.0499 1 0.0
O20 O-2 0.9774 0.6205 -0.0129 1 0.0
K4 K+1 0.6897 0.65326 0.18675 1 0.0
O17 O-2 0.8969 0.7981 0.0667 1 0.0
Na6 Na+1 1.0451 0.625 0.125 0.5 0.0
Na3 Na+1 0.9867 0.6746 -0.0819 0.75 0.0
O10 O-2 0.9229 0.739 -0.0452 1 0.0
O15 O-2 0.9933 0.703 -0.0098 1 0.0
O42 O-2 1.0707 0.7006 -0.0663 1 0.0
W9 W+6 0.80229 0.648407 0.031844 1 0.0
O43 O-2 0.824 0.5744 -0.1435 0.25 0.0
O45 O-2 1.0837 0.5088 0.0756 0.5 0.0
O11 O-2 0.9227 0.8026 -0.0014 1 0.0
K2 K+1 1.09542 0.7881 -0.06571 1 0.0
O41 O-2 0.8693 0.625 0.125 0.5 0.0
O32 O-2 0.9381 0.6568 0.0403 1 0.0
O6 O-2 1.0702 0.77 0.0802 1 0.0
O3 O-2 0.8391 0.8411 0.019 1 0.0
O27 O-2 1.0231 0.7164 0.1222 1 0.0
O7 O-2 0.903 0.8254 0.1354 1 0.0
O26 O-2 1.0217 0.6107 0.0502 1 0.0
Na8 Na+1 0.6777 0.7168 0.1343 0.5 0.0
O5 O-2 1.07 0.6483 -0.0017 1 0.0
O55 O-2 0.875 0.7644 0.375 0.5 0.0
O25 O-2 0.9285 0.57 0.0333 1 0.0
W2 W+6 0.97057 0.75686 -0.009354 1 0.0
O38 O-2 1.125 0.625 0.0753 1 0.0
Na4 Na+1 0.875 0.875 0.1904 0.5 0.0
O2 O-2 1.0066 0.7835 -0.0382 1 0.0
W4 W+6 0.91502 0.60535 -0.000401 1 0.0
Pt1 Pt+4 0.78913 0.625 0.125 1 0.0
O49 O-2 1.1986 0.6942 -0.0396 0.5 0.0
O50 O-2 1.0042 0.6053 -0.0849 0.25 0.0
O34 O-2 0.8614 0.6848 0.0641 1 0.0
O14 O-2 0.896 0.6593 -0.0277 1 0.0
O9 O-2 0.7549 0.6247 0.0127 1 0.0
O8 O-2 0.7563 0.7598 0.1046 1 0.0
O39 O-2 0.8145 0.6082 -0.0691 1 0.0
O19 O-2 0.8517 0.6143 0.0183 1 0.0
O46 O-2 1.148 0.6817 -0.0386 0.5 0.0
O51 O-2 0.9076 0.6559 -0.1181 0.5 0.0
Na7 Na+1 1.0028 0.5217 0.0526 0.5 0.0
P1 P+5 0.91123 0.69628 0.05288 1 0.0
O22 O-2 0.9787 0.7887 0.1007 1 0.0
O4 O-2 0.9013 0.5721 -0.0352 1 0.0
O23 O-2 0.8531 0.753 0.1128 1 0.0
Na5 Na+1 0.875 0.6433 -0.125 0.5 0.0
W5 W+6 1.01614 0.65182 0.020326 1 0.0
O21 O-2 1.028 0.6952 0.0532 1 0.0
O30 O-2 0.7996 0.6198 0.0761 1 0.0
O44 O-2 0.625 0.625 0.211 0.5 0.0
O36 O-2 1.1026 0.7534 0.0036 1 0.0
Na1 Na+1 1.1487 0.6821 0.0248 1 0.0
O47 O-2 0.9552 0.6626 -0.1355 0.5 0.0
W3 W+6 0.867408 0.794207 0.023782 1 0.0
W1 W+6 0.86759 0.71061 -0.033055 1 0.0
O48 O-2 0.6702 0.7527 0.1359 0.5 0.0
O57 O-2 1.015 0.588 -0.068 0.25 0.0
K3 K+1 0.7213 0.60315 -0.05019 1 0.0
W6 W+6 1.01664 0.74317 0.08206 1 0.0
K1 K+1 0.75 0.75 0 1 0.0
